data_4030833
loop_
_publ_author_name
'Faget, H.'
'Grannec, J.'
'Tressaud, A.'
'Rodriguez, V.'
'Roisnel, T.'
'Flerov, I. N.'
'Gorev, M. V.'

_publ_section_title
;
 Neutron powder refinements of the three structural forms of Rb2KScF6
;
_journal_name_full 'European Journal of Solid State and Inorganic Chemistry'
_journal_page_first 893
_journal_page_last 905
_journal_volume 33
_journal_year 1996
_chemical_formula_sum 'F6 K Rb2 Sc'
_chemical_formula_weight 368.98
_space_group_IT_number 14
_symmetry_cell_setting monoclinic
_symmetry_Int_Tables_number 14
_symmetry_space_group_name_Hall '-P 2yn'
_symmetry_space_group_name_H-M 'P 1 21/n 1'
_cell_angle_alpha 90
_cell_angle_beta 90.09(1)
_cell_angle_gamma 90
_cell_formula_units_Z 2
_cell_length_a 6.363(1)
_cell_length_b 6.349(1)
_cell_length_c 8.991(1)
_cell_volume 363.22(9)
_diffrn_ambient_temperature 150
_diffrn_radiation_probe neutron
_diffrn_radiation_wavelength 1.2272
_exptl_crystal_density_diffrn 3.374
_pd_proc_ls_prof_R_factor 0.064
_pd_proc_ls_prof_wR_factor 0.072
_refine_ls_number_parameters 31
_refine_ls_number_reflns 1144
_refine_ls_R_I_factor 0.098
_cod_data_source_file EJSSIC-1996-33-893-905-1.cif
_cod_data_source_block Rb2KScF6-1
_cod_depositor_comments
;
Classical Rietveld refinement, Fullprof software
;
_cod_original_sg_symbol_H-M 'P 21/n'
_cod_database_code 4030833

loop_
_symmetry_equiv_pos_site_id
_symmetry_equiv_pos_as_xyz
1 x,y,z
2 1/2-x,1/2+y,1/2-z
3 -x,-y,-z
4 1/2+x,1/2-y,1/2+z

loop_
_atom_site_label
_atom_site_type_symbol
_atom_site_thermal_displace_type
_atom_site_fract_x
_atom_site_fract_y
_atom_site_fract_z
_atom_site_occupancy
_atom_site_U_iso_or_equiv
Sc Sc Uiso 0.00000 0.00000 0.00000 1.000 0.0076(13)
F1 F Uiso 0.937(2) 0.0150(10) 0.2200(10) 1.000 0.014(3)
F2 F Uiso 0.2410(10) 0.1880(10) 0.0240(10) 1.000 0.020(4)
F3 F Uiso 0.814(2) 0.2630(10) 0.9720(10) 1.000 0.024(4)
Rb Rb Uiso 0.498(2) 0.9780(10) 0.251(2) 1.000 0.0139(13)
K K Uiso 0.00000 0.00000 0.50000 1.000 0.009(3)

loop_
_geom_angle_atom_site_label_1
_geom_angle_atom_site_label_2
_geom_angle_atom_site_label_3
_geom_angle
_geom_angle_site_symmetry_1
_geom_angle_site_symmetry_3
_geom_angle_publ_flag
F2 Sc F3 88.2(4) . 1_454 yes
F1 Sc F2 91.1(4) 1_455 . yes
F2 Sc F2 180.00 . 3_555 yes
F1 Sc F2 88.9(4) 3_655 . yes
F2 Sc F3 91.8(4) . 3_656 yes
F1 Sc F3 88.1(4) 1_455 1_454 yes
F2 Sc F3 91.8(4) 3_555 1_454 yes
F1 Sc F3 91.9(4) 3_655 1_454 yes
F3 Sc F3 180.00 1_454 3_656 yes
F1 Sc F2 88.9(4) 1_455 3_555 yes
F1 Sc F1 180.00 1_455 3_655 yes
F1 Sc F3 91.9(4) 1_455 3_656 yes
F1 Sc F2 91.1(4) 3_655 3_555 yes
F2 Sc F3 88.2(4) 3_555 3_656 yes
F1 Sc F3 88.1(4) 3_655 3_656 yes

loop_
_geom_bond_atom_site_label_1
_geom_bond_atom_site_label_2
_geom_bond_distance
_geom_bond_site_symmetry_2
_geom_bond_publ_flag
Sc F2 1.955(6) . yes
Sc F3 2.062(9) 1_454 yes
Sc F1 2.021(9) 1_455 yes
Sc F2 1.955(6) 3_555 yes
Sc F1 2.021(9) 3_655 yes
Sc F3 2.062(9) 3_656 yes
